data_7706915
loop_
_publ_author_name
'Weller, Ruth'
'M\"uller, Igor'
'Duhayon, Carine'
'Sabo-Etienne, Sylviane'
'Bontemps, S\'ebastien'
'Werncke, C. Gunnar'

_publ_section_title
;
 Quasilinear 3d-metal(i) complexes
 [KM(N(Dipp)SiR<sub>3</sub>)<sub>2</sub>] (M = Cr-Co) - structural
 diversity, solution state behaviour and reactivity.
;
_journal_issue 14
_journal_name_full 'Dalton transactions (Cambridge, England : 2003)'
_journal_page_first 4890
_journal_page_last 4903
_journal_paper_doi 10.1039/d1dt00121c
_journal_volume 50
_journal_year 2021
_chemical_formula_moiety 'C37 H60 Co K N2 Si2'
_chemical_formula_sum 'C37 H60 Co K N2 Si2'
_chemical_formula_weight 687.08
_space_group_crystal_system monoclinic
_space_group_IT_number 15
_space_group_name_Hall '-C 2yc'
_space_group_name_H-M_alt 'C 1 2/c 1'
_atom_sites_solution_hydrogens mixed
_atom_sites_solution_primary dual
_audit_creation_date 2020-06-17
_audit_creation_method
;
Olex2 1.2
(compiled 2018.05.29 svn.r3508 for OlexSys, GUI svn.r5506)
;
_audit_update_record
;
2020-06-18 deposited with the CCDC.	2021-03-03 downloaded from the CCDC.
;
_cell_angle_alpha 90
_cell_angle_beta 128.3810(10)
_cell_angle_gamma 90
_cell_formula_units_Z 8
_cell_length_a 24.6815(11)
_cell_length_b 25.6246(11)
_cell_length_c 15.9053(7)
_cell_measurement_reflns_used 9216
_cell_measurement_temperature 100
_cell_measurement_theta_max 26.052
_cell_measurement_theta_min 2.558
_cell_volume 7885.5(6)
_computing_cell_refinement 'SAINT V8.38A (?, 2016)'
_computing_data_reduction 'SAINT V8.38A (?, 2016)'
_computing_molecular_graphics 'Olex2 (Dolomanov et al., 2009)'
_computing_publication_material 'Olex2 (Dolomanov et al., 2009)'
_computing_structure_refinement 'ShelXL (Sheldrick, 2015)'
_computing_structure_solution 'ShelXT (Sheldrick, 2015)'
_diffrn_ambient_temperature 100.0
_diffrn_detector_area_resol_mean 7.9
_diffrn_detector_type 'CCD area detector'
_diffrn_measured_fraction_theta_full 0.999
_diffrn_measured_fraction_theta_max 0.997
_diffrn_measurement_device 'three-circle diffractometer'
_diffrn_measurement_device_type 'Bruker D8 Quest'
_diffrn_measurement_method '\w and \f scans'
_diffrn_radiation_type MoK\a
_diffrn_radiation_wavelength 0.71073
_diffrn_reflns_av_R_equivalents 0.0701
_diffrn_reflns_av_unetI/netI 0.0234
_diffrn_reflns_Laue_measured_fraction_full 0.999
_diffrn_reflns_Laue_measured_fraction_max 0.997
_diffrn_reflns_limit_h_max 30
_diffrn_reflns_limit_h_min -30
_diffrn_reflns_limit_k_max 31
_diffrn_reflns_limit_k_min -31
_diffrn_reflns_limit_l_max 19
_diffrn_reflns_limit_l_min -17
_diffrn_reflns_number 141451
_diffrn_reflns_point_group_measured_fraction_full 0.999
_diffrn_reflns_point_group_measured_fraction_max 0.997
_diffrn_reflns_theta_full 25.242
_diffrn_reflns_theta_max 26.106
_diffrn_reflns_theta_min 2.279
_exptl_absorpt_coefficient_mu 0.627
_exptl_absorpt_correction_T_max 0.7453
_exptl_absorpt_correction_T_min 0.6899
_exptl_absorpt_correction_type multi-scan
_exptl_absorpt_process_details
'SADABS-2016/2 (Bruker,2016/2) was used for absorption correction. wR2(int) was 0.1310 before and 0.0587 after correction. The Ratio of minimum to maximum transmission is 0.9257. The \l/2 correction factor is Not present.'
_exptl_crystal_colour 'clear dark green'
_exptl_crystal_colour_lustre clear
_exptl_crystal_colour_modifier dark
_exptl_crystal_colour_primary green
_exptl_crystal_density_diffrn 1.157
_exptl_crystal_description needle
_exptl_crystal_F_000 2960
_exptl_crystal_size_max 0.567
_exptl_crystal_size_mid 0.191
_exptl_crystal_size_min 0.143
_refine_diff_density_max 0.279
_refine_diff_density_min -0.309
_refine_diff_density_rms 0.057
_refine_ls_extinction_method none
_refine_ls_goodness_of_fit_ref 1.211
_refine_ls_hydrogen_treatment mixed
_refine_ls_matrix_type full
_refine_ls_number_parameters 414
_refine_ls_number_reflns 7826
_refine_ls_number_restraints 0
_refine_ls_restrained_S_all 1.211
_refine_ls_R_factor_all 0.0508
_refine_ls_R_factor_gt 0.0399
_refine_ls_shift/su_max 0.001
_refine_ls_shift/su_mean 0.000
_refine_ls_structure_factor_coef Fsqd
_refine_ls_weighting_details 'w=1/[\s^2^(Fo^2^)+(0.0129P)^2^+19.4738P] where P=(Fo^2^+2Fc^2^)/3'
_refine_ls_weighting_scheme calc
_refine_ls_wR_factor_gt 0.0788
_refine_ls_wR_factor_ref 0.0817
_reflns_Friedel_coverage 0.000
_reflns_number_gt 6748
_reflns_number_total 7826
_reflns_threshold_expression 'I > 2\s(I)'
_cod_data_source_file d1dt00121c2.cif
_cod_data_source_block 4_kco
_cod_depositor_comments 'Adding full bibliography for 7706910--7706927.cif.'
_cod_database_code 7706915
_shelx_shelxl_version_number 2017/1
_shelx_space_group_comment
;
The symmetry employed for this shelxl refinement is uniquely defined
by the following loop, which should always be used as a source of
symmetry information in preference to the above space-group names.
They are only intended as comments.
;
_shelx_estimated_absorpt_t_max 0.916
_shelx_estimated_absorpt_t_min 0.717
_olex2_refinement_description
;
1. Fixed Uiso
 At 1.2 times of:
  All C(H) groups
 At 1.5 times of:
  All C(H,H,H) groups
2.a Ternary CH refined with riding coordinates:
 C00F(H00F), C00H(H00H), C00I(H00I), C00N(H00N)
2.b Aromatic/amide H refined with riding coordinates:
 C008(H008), C00D(H00D), C00E(H00E), C00G(H00G), C00M(H00M), C00O(H00O),
 C00U(H00Z), C00W(H0AA), C010(H010), C011(H011), C012(H012)
2.c Idealised Me refined as rotating group:
 C00P(H00J,H00K,H00L), C00Q(H00P,H00Q,H00R), C00R(H00S,H00T,H00U), C00S(H00V,
 H00W,H00X), C00T(H00Y,H,HA), C00V(H00,HB,HC), C00X(H1AA,HD,HE), C00Y(H2AA,HF,
 HG), C00Z(H3AA,HH,HI), C013(H01A,H01B,H01C), C014(H01D,H01E,H01F), C015(H01G,
 H01H,H01I), C016(H01J,H01K,H01L), C017(H01M,H01N,H01O)
;
_olex2_submission_special_instructions 'No special instructions were received'

loop_
_space_group_symop_operation_xyz
'x, y, z'
'-x, y, -z+1/2'
'x+1/2, y+1/2, z'
'-x+1/2, y+1/2, -z+1/2'
'-x, -y, -z'
'x, -y, z-1/2'
'-x+1/2, -y+1/2, -z'
'x+1/2, -y+1/2, z-1/2'

loop_
_atom_site_label
_atom_site_type_symbol
_atom_site_fract_x
_atom_site_fract_y
_atom_site_fract_z
_atom_site_U_iso_or_equiv
_atom_site_adp_type
_atom_site_occupancy
_atom_site_site_symmetry_order
_atom_site_calc_flag
_atom_site_refinement_flags_posn
_atom_site_refinement_flags_adp
_atom_site_refinement_flags_occupancy
_atom_site_disorder_assembly
_atom_site_disorder_group
Co1 Co 0.68599(2) 0.63371(2) 0.57522(2) 0.01332(7) Uani 1 1 d . . . . .
K1 K 0.77957(3) 0.59332(2) 0.84718(4) 0.02072(11) Uani 1 1 d . . . . .
Si2 Si 0.59824(3) 0.73333(2) 0.50359(5) 0.01889(14) Uani 1 1 d . . . . .
Si1 Si 0.69534(4) 0.56892(3) 0.42370(5) 0.02187(15) Uani 1 1 d . . . . .
N1 N 0.72663(9) 0.57924(7) 0.55267(14) 0.0141(4) Uani 1 1 d . . . . .
N2 N 0.64628(9) 0.68733(7) 0.60137(14) 0.0147(4) Uani 1 1 d . . . . .
C2 C 0.66641(11) 0.68613(8) 0.70579(17) 0.0123(4) Uani 1 1 d . . . . .
C008 C 0.74974(11) 0.70687(8) 0.89624(17) 0.0164(5) Uani 1 1 d . . . . .
H008 H 0.790240 0.724779 0.952826 0.020 Uiso 1 1 calc R . . . .
C009 C 0.62919(11) 0.65624(8) 0.73059(17) 0.0147(4) Uani 1 1 d . . . . .
C00A C 0.72654(11) 0.71331(8) 0.79160(17) 0.0137(4) Uani 1 1 d . . . . .
C00B C 0.74663(11) 0.50053(8) 0.65753(17) 0.0152(4) Uani 1 1 d . . . . .
C1 C 0.77118(11) 0.54697(8) 0.64213(17) 0.0136(4) Uani 1 1 d . . . . .
C00D C 0.65504(12) 0.65077(9) 0.83655(18) 0.0182(5) Uani 1 1 d . . . . .
H00D H 0.630594 0.629736 0.852171 0.022 Uiso 1 1 calc R . . . .
C00E C 0.79075(12) 0.47131(9) 0.75098(18) 0.0213(5) Uani 1 1 d . . . . .
H00E H 0.773729 0.440718 0.761218 0.026 Uiso 1 1 calc R . . . .
C00F C 0.67265(11) 0.48332(8) 0.57271(18) 0.0170(5) Uani 1 1 d . . . . .
H00F H 0.656291 0.499853 0.503591 0.020 Uiso 1 1 calc R . . . .
C00G C 0.71564(12) 0.67524(9) 0.92022(18) 0.0194(5) Uani 1 1 d . . . . .
H00G H 0.733266 0.670326 0.992387 0.023 Uiso 1 1 calc R . . . .
C00H C 0.76731(12) 0.74728(9) 0.77081(18) 0.0188(5) Uani 1 1 d . . . . .
H00H H 0.736279 0.756489 0.692873 0.023 Uiso 1 1 calc R . . . .
C00I C 0.87293(12) 0.60453(10) 0.6991(2) 0.0242(5) Uani 1 1 d . . . . .
H00I H 0.836373 0.631807 0.657152 0.029 Uiso 1 1 calc R . . . .
C00J C 0.72773(15) 0.50460(10) 0.4121(2) 0.0215(5) Uani 1 1 d . . . . .
C00K C 0.84244(11) 0.55994(9) 0.72061(18) 0.0190(5) Uani 1 1 d . . . . .
C00L C 0.90788(12) 0.66137(10) 1.13925(19) 0.0246(5) Uani 1 1 d . . . . .
C00M C 0.85900(13) 0.48603(10) 0.82929(19) 0.0276(6) Uani 1 1 d . . . . .
H00M H 0.888036 0.466391 0.893589 0.033 Uiso 1 1 calc R . . . .
C00N C 0.56021(11) 0.63204(9) 0.64117(18) 0.0191(5) Uani 1 1 d . . . . .
H00N H 0.560248 0.624930 0.579382 0.023 Uiso 1 1 calc R . . . .
C00O C 0.88415(12) 0.52948(10) 0.8126(2) 0.0269(6) Uani 1 1 d . . . . .
H00O H 0.931236 0.538926 0.865413 0.032 Uiso 1 1 calc R . . . .
C00P C 0.62590(13) 0.50292(10) 0.5981(2) 0.0301(6) Uani 1 1 d . . . . .
H00J H 0.638242 0.485426 0.662723 0.045 Uiso 1 1 calc GR . . . .
H00K H 0.577615 0.495239 0.537715 0.045 Uiso 1 1 calc GR . . . .
H00L H 0.631811 0.540689 0.610317 0.045 Uiso 1 1 calc GR . . . .
C00Q C 0.54514(13) 0.58083(9) 0.6723(2) 0.0248(5) Uani 1 1 d . . . . .
H00P H 0.585198 0.557612 0.706075 0.037 Uiso 1 1 calc GR . . . .
H00Q H 0.504685 0.564056 0.607917 0.037 Uiso 1 1 calc GR . . . .
H00R H 0.535864 0.587961 0.722822 0.037 Uiso 1 1 calc GR . . . .
C00R C 0.82864(13) 0.71709(10) 0.7945(2) 0.0285(6) Uani 1 1 d . . . . .
H00S H 0.860248 0.707887 0.870762 0.043 Uiso 1 1 calc GR . . . .
H00T H 0.852996 0.738786 0.776781 0.043 Uiso 1 1 calc GR . . . .
H00U H 0.812100 0.685182 0.751193 0.043 Uiso 1 1 calc GR . . . .
C00S C 0.79167(15) 0.79809(10) 0.8346(2) 0.0305(6) Uani 1 1 d . . . . .
H00V H 0.751573 0.817795 0.816199 0.046 Uiso 1 1 calc GR . . . .
H00W H 0.816737 0.818925 0.817041 0.046 Uiso 1 1 calc GR . . . .
H00X H 0.822328 0.790173 0.911487 0.046 Uiso 1 1 calc GR . . . .
C00T C 0.66583(14) 0.42431(9) 0.5553(2) 0.0302(6) Uani 1 1 d . . . . .
H00Y H 0.700438 0.412008 0.548294 0.045 Uiso 1 1 calc GR . . . .
H H 0.619467 0.415962 0.489812 0.045 Uiso 1 1 calc GR . . . .
HA H 0.673207 0.407117 0.616737 0.045 Uiso 1 1 calc GR . . . .
C00U C 0.93734(12) 0.65190(10) 1.08967(19) 0.0271(6) Uani 1 1 d . . . . .
H00Z H 0.953481 0.680443 1.072529 0.033 Uiso 1 1 calc R . . . .
C00V C 0.58733(14) 0.79351(9) 0.5597(2) 0.0284(6) Uani 1 1 d . . . . .
H00 H 0.569776 0.783586 0.598286 0.043 Uiso 1 1 calc GR . . . .
HB H 0.554471 0.817249 0.500861 0.043 Uiso 1 1 calc GR . . . .
HC H 0.632059 0.811032 0.609017 0.043 Uiso 1 1 calc GR . . . .
C00W C 0.94376(14) 0.60143(11) 1.0645(2) 0.0335(6) Uani 1 1 d . . . . .
H0AA H 0.964536 0.595735 1.031173 0.040 Uiso 1 1 calc R . . . .
C00X C 0.51056(13) 0.70844(11) 0.3885(2) 0.0337(6) Uani 1 1 d . . . . .
H1AA H 0.515614 0.676102 0.361031 0.051 Uiso 1 1 calc GR . . . .
HD H 0.486951 0.734670 0.331293 0.051 Uiso 1 1 calc GR . . . .
HE H 0.483331 0.701551 0.412995 0.051 Uiso 1 1 calc GR . . . .
C00Y C 0.50217(12) 0.67146(10) 0.6040(2) 0.0277(6) Uani 1 1 d . . . . .
H2AA H 0.499459 0.677465 0.662176 0.042 Uiso 1 1 calc GR . . . .
HF H 0.458009 0.657525 0.541312 0.042 Uiso 1 1 calc GR . . . .
HG H 0.512094 0.704483 0.584948 0.042 Uiso 1 1 calc GR . . . .
C00Z C 0.64086(15) 0.75305(10) 0.4439(2) 0.0314(6) Uani 1 1 d . . . . .
H3AA H 0.687624 0.765795 0.500755 0.047 Uiso 1 1 calc GR . . . .
HH H 0.613857 0.780799 0.391115 0.047 Uiso 1 1 calc GR . . . .
HI H 0.643420 0.722866 0.408678 0.047 Uiso 1 1 calc GR . . . .
C010 C 0.88356(13) 0.61888(11) 1.1615(2) 0.0314(6) Uani 1 1 d . . . . .
H010 H 0.862691 0.624490 1.194733 0.038 Uiso 1 1 calc R . . . .
C011 C 0.88923(15) 0.56874(11) 1.1362(2) 0.0362(7) Uani 1 1 d . . . . .
H011 H 0.872113 0.540268 1.151808 0.043 Uiso 1 1 calc R . . . .
C012 C 0.91987(14) 0.55960(11) 1.0880(2) 0.0346(6) Uani 1 1 d . . . . .
H012 H 0.924323 0.525019 1.071410 0.042 Uiso 1 1 calc R . . . .
C013 C 0.89245(15) 0.58473(11) 0.6299(2) 0.0366(7) Uani 1 1 d . . . . .
H01A H 0.929825 0.559080 0.670623 0.055 Uiso 1 1 calc GR . . . .
H01B H 0.907910 0.614123 0.610151 0.055 Uiso 1 1 calc GR . . . .
H01C H 0.852080 0.568339 0.564778 0.055 Uiso 1 1 calc GR . . . .
C014 C 0.90465(14) 0.71560(11) 1.1718(2) 0.0335(6) Uani 1 1 d . . . . .
H01D H 0.943075 0.720737 1.248111 0.050 Uiso 1 1 calc GR . . . .
H01E H 0.860736 0.720360 1.159231 0.050 Uiso 1 1 calc GR . . . .
H01F H 0.908031 0.741091 1.129310 0.050 Uiso 1 1 calc GR . . . .
C015 C 0.93593(13) 0.63024(11) 0.8003(2) 0.0354(7) Uani 1 1 d . . . . .
H01G H 0.924176 0.641517 0.846121 0.053 Uiso 1 1 calc GR . . . .
H01H H 0.949942 0.660567 0.780396 0.053 Uiso 1 1 calc GR . . . .
H01I H 0.974064 0.605109 0.839412 0.053 Uiso 1 1 calc GR . . . .
C016 C 0.7222(2) 0.62168(11) 0.3752(3) 0.0488(9) Uani 1 1 d . . . . .
H01J H 0.706296 0.655503 0.381071 0.073 Uiso 1 1 calc GR . . . .
H01K H 0.701764 0.615175 0.300076 0.073 Uiso 1 1 calc GR . . . .
H01L H 0.772725 0.622009 0.418956 0.073 Uiso 1 1 calc GR . . . .
C017 C 0.59852(15) 0.56783(13) 0.3260(2) 0.0471(9) Uani 1 1 d . . . . .
H01M H 0.581116 0.539183 0.344169 0.071 Uiso 1 1 calc GR . . . .
H01N H 0.583501 0.562694 0.253298 0.071 Uiso 1 1 calc GR . . . .
H01O H 0.580320 0.601039 0.329556 0.071 Uiso 1 1 calc GR . . . .
H00A H 0.711(2) 0.4771(17) 0.422(3) 0.086(14) Uiso 1 1 d . . . . .
H00B H 0.715(2) 0.5017(18) 0.346(4) 0.105(16) Uiso 1 1 d . . . . .
H00C H 0.773(2) 0.5035(17) 0.451(4) 0.091(15) Uiso 1 1 d . . . . .

loop_
_atom_site_aniso_label
_atom_site_aniso_U_11
_atom_site_aniso_U_22
_atom_site_aniso_U_33
_atom_site_aniso_U_23
_atom_site_aniso_U_13
_atom_site_aniso_U_12
Co1 0.01636(15) 0.01165(14) 0.01414(15) -0.00015(12) 0.01056(13) 0.00161(12)
K1 0.0211(3) 0.0190(2) 0.0249(3) 0.0036(2) 0.0156(2) 0.0023(2)
Si2 0.0238(3) 0.0174(3) 0.0144(3) 0.0036(2) 0.0113(3) 0.0078(3)
Si1 0.0328(4) 0.0200(3) 0.0185(3) 0.0041(3) 0.0188(3) 0.0102(3)
N1 0.0167(9) 0.0113(9) 0.0174(10) 0.0000(7) 0.0121(8) 0.0010(7)
N2 0.0180(9) 0.0128(9) 0.0137(9) 0.0005(7) 0.0102(8) 0.0036(7)
C2 0.0124(10) 0.0105(10) 0.0145(11) 0.0023(8) 0.0087(9) 0.0051(8)
C008 0.0159(11) 0.0158(11) 0.0150(11) -0.0019(9) 0.0083(10) -0.0003(9)
C009 0.0125(10) 0.0147(10) 0.0173(11) 0.0001(9) 0.0095(10) 0.0021(8)
C00A 0.0155(11) 0.0111(10) 0.0174(11) 0.0007(8) 0.0117(10) 0.0024(8)
C00B 0.0189(11) 0.0151(11) 0.0160(11) -0.0022(9) 0.0131(10) 0.0006(9)
C1 0.0155(11) 0.0141(10) 0.0151(11) -0.0032(8) 0.0113(9) 0.0008(8)
C00D 0.0200(11) 0.0198(11) 0.0216(12) 0.0021(9) 0.0162(10) -0.0004(9)
C00E 0.0290(13) 0.0190(12) 0.0213(12) 0.0017(9) 0.0182(11) 0.0041(10)
C00F 0.0192(12) 0.0159(11) 0.0210(12) -0.0020(9) 0.0152(10) -0.0022(9)
C00G 0.0230(12) 0.0232(12) 0.0137(11) 0.0029(9) 0.0122(10) 0.0033(10)
C00H 0.0236(12) 0.0180(11) 0.0181(12) -0.0023(9) 0.0146(11) -0.0060(9)
C00I 0.0180(12) 0.0256(13) 0.0334(14) -0.0107(11) 0.0181(11) -0.0078(10)
C00J 0.0288(14) 0.0206(13) 0.0222(13) 0.0003(10) 0.0193(12) 0.0049(10)
C00K 0.0163(11) 0.0214(12) 0.0212(12) -0.0083(10) 0.0126(10) -0.0013(9)
C00L 0.0142(11) 0.0334(14) 0.0146(12) 0.0004(10) 0.0033(10) 0.0007(10)
C00M 0.0263(13) 0.0336(14) 0.0156(12) 0.0047(10) 0.0095(11) 0.0134(11)
C00N 0.0147(11) 0.0228(12) 0.0198(11) -0.0029(10) 0.0106(10) -0.0026(9)
C00O 0.0142(11) 0.0359(14) 0.0211(13) -0.0079(11) 0.0063(11) 0.0028(10)
C00P 0.0251(13) 0.0311(14) 0.0433(16) -0.0114(12) 0.0258(13) -0.0052(11)
C00Q 0.0224(12) 0.0196(12) 0.0355(14) -0.0040(10) 0.0196(12) -0.0029(10)
C00R 0.0251(13) 0.0343(14) 0.0336(15) -0.0057(12) 0.0220(12) -0.0083(11)
C00S 0.0457(16) 0.0216(13) 0.0302(15) -0.0061(11) 0.0266(14) -0.0140(12)
C00T 0.0297(14) 0.0206(13) 0.0418(16) -0.0084(11) 0.0229(13) -0.0052(10)
C00U 0.0209(12) 0.0340(14) 0.0201(13) -0.0027(11) 0.0097(11) -0.0078(11)
C00V 0.0373(15) 0.0216(13) 0.0253(13) 0.0045(10) 0.0188(12) 0.0122(11)
C00W 0.0266(14) 0.0458(17) 0.0247(14) -0.0069(12) 0.0142(12) -0.0024(12)
C00X 0.0276(14) 0.0405(16) 0.0178(13) 0.0037(11) 0.0066(12) 0.0109(12)
C00Y 0.0163(12) 0.0280(13) 0.0324(15) 0.0001(11) 0.0119(11) 0.0003(10)
C00Z 0.0451(16) 0.0275(14) 0.0294(14) 0.0096(11) 0.0269(14) 0.0089(12)
C010 0.0272(14) 0.0422(16) 0.0209(13) 0.0034(11) 0.0131(12) -0.0022(12)
C011 0.0376(16) 0.0360(16) 0.0221(14) 0.0052(12) 0.0122(13) -0.0066(13)
C012 0.0360(16) 0.0299(14) 0.0210(14) -0.0026(11) 0.0093(13) 0.0000(12)
C013 0.0375(16) 0.0372(16) 0.0542(19) -0.0186(14) 0.0379(15) -0.0185(13)
C014 0.0265(14) 0.0368(15) 0.0256(14) -0.0022(12) 0.0105(12) 0.0038(12)
C015 0.0211(13) 0.0357(15) 0.0444(17) -0.0188(13) 0.0179(13) -0.0101(12)
C016 0.103(3) 0.0256(15) 0.053(2) 0.0131(13) 0.066(2) 0.0168(16)
C017 0.0390(17) 0.067(2) 0.0170(14) 0.0004(14) 0.0082(13) 0.0318(16)

loop_
_atom_type_symbol
_atom_type_description
_atom_type_scat_dispersion_real
_atom_type_scat_dispersion_imag
_atom_type_scat_source
C C 0.0033 0.0016 'International Tables Vol C Tables 4.2.6.8 and 6.1.1.4'
H H 0.0000 0.0000 'International Tables Vol C Tables 4.2.6.8 and 6.1.1.4'
Co Co 0.3494 0.9721 'International Tables Vol C Tables 4.2.6.8 and 6.1.1.4'
K K 0.2009 0.2494 'International Tables Vol C Tables 4.2.6.8 and 6.1.1.4'
N N 0.0061 0.0033 'International Tables Vol C Tables 4.2.6.8 and 6.1.1.4'
Si Si 0.0817 0.0704 'International Tables Vol C Tables 4.2.6.8 and 6.1.1.4'

loop_
_geom_angle_atom_site_label_1
_geom_angle_atom_site_label_2
_geom_angle_atom_site_label_3
_geom_angle
_geom_angle_site_symmetry_1
_geom_angle_site_symmetry_3
_geom_angle_publ_flag
N1 Co1 K1 89.74(6) . . ?
N2 Co1 K1 88.72(6) . . ?
N2 Co1 N1 178.43(8) . . ?
C2 K1 C009 24.82(5) . . ?
C2 K1 C1 94.48(5) . . ?
C2 K1 C00D 43.44(5) . . ?
C2 K1 C00K 106.90(6) . . ?
C2 K1 C00M 143.07(6) . . ?
C2 K1 C00O 130.74(6) . . ?
C2 K1 C00W 129.73(6) . . ?
C2 K1 C012 144.96(6) . . ?
C008 K1 C2 44.17(5) . . ?
C008 K1 C009 50.06(5) . . ?
C008 K1 C00A 24.92(5) . . ?
C008 K1 C1 132.18(6) . . ?
C008 K1 C00D 42.76(6) . . ?
C008 K1 C00G 24.71(6) . . ?
C008 K1 C00K 130.00(6) . . ?
C008 K1 C00M 163.34(6) . . ?
C008 K1 C00O 142.33(6) . . ?
C008 K1 C00W 90.35(6) . . ?
C008 K1 C012 100.86(6) . . ?
C009 K1 C00M 144.88(6) . . ?
C009 K1 C00O 146.89(6) . . ?
C00A K1 C2 25.29(5) . . ?
C00A K1 C009 43.38(5) . . ?
C00A K1 C1 107.45(5) . . ?
C00A K1 C00D 50.25(5) . . ?
C00A K1 C00G 43.96(5) . . ?
C00A K1 C00K 109.86(6) . . ?
C00A K1 C00M 151.30(6) . . ?
C00A K1 C00O 129.43(6) . . ?
C00A K1 C00W 104.46(6) . . ?
C00A K1 C012 121.24(6) . . ?
C1 K1 C009 104.68(5) . . ?
C1 K1 C00M 48.73(5) . . ?
C1 K1 C00O 42.46(5) . . ?
C00D K1 C009 24.04(5) . . ?
C00D K1 C1 127.73(6) . . ?
C00D K1 C00K 148.09(6) . . ?
C00D K1 C00M 153.57(6) . . ?
C00D K1 C00O 169.97(6) . . ?
C00D K1 C00W 121.26(6) . . ?
C00G K1 C2 51.58(5) . . ?
C00G K1 C009 43.13(5) . . ?
C00G K1 C1 145.82(6) . . ?
C00G K1 C00D 24.42(6) . . ?
C00G K1 C00K 153.68(6) . . ?
C00G K1 C00M 164.14(6) . . ?
C00G K1 C00O 164.31(6) . . ?
C00G K1 C00W 97.90(6) . . ?
C00G K1 C012 98.44(7) . . ?
C00K K1 C009 124.08(6) . . ?
C00K K1 C1 24.66(5) . . ?
C00K K1 C00M 41.53(6) . . ?
C00K K1 C00O 23.97(6) . . ?
C00O K1 C00M 23.08(6) . . ?
C00W K1 C009 139.59(6) . . ?
C00W K1 C1 109.45(6) . . ?
C00W K1 C00K 85.39(6) . . ?
C00W K1 C00M 75.50(6) . . ?
C00W K1 C00O 68.74(6) . . ?
C012 K1 C009 140.25(7) . . ?
C012 K1 C1 114.94(6) . . ?
C012 K1 C00D 116.48(7) . . ?
C012 K1 C00K 95.00(7) . . ?
C012 K1 C00M 69.59(6) . . ?
C012 K1 C00O 72.86(7) . . ?
C012 K1 C00W 24.07(7) . . ?
N2 Si2 C00V 110.86(10) . . ?
N2 Si2 C00X 112.42(11) . . ?
N2 Si2 C00Z 110.90(11) . . ?
C00X Si2 C00V 108.85(12) . . ?
C00Z Si2 C00V 108.05(12) . . ?
C00Z Si2 C00X 105.54(13) . . ?
N1 Si1 C00J 110.46(11) . . ?
N1 Si1 C016 111.87(12) . . ?
N1 Si1 C017 113.04(11) . . ?
C016 Si1 C00J 108.07(13) . . ?
C016 Si1 C017 105.37(16) . . ?
C017 Si1 C00J 107.76(13) . . ?
Si1 N1 Co1 116.63(10) . . ?
C1 N1 Co1 114.76(13) . . ?
C1 N1 Si1 127.73(14) . . ?
Si2 N2 Co1 117.72(10) . . ?
C2 N2 Co1 113.26(13) . . ?
C2 N2 Si2 128.73(14) . . ?
N2 C2 K1 110.61(12) . . ?
N2 C2 C009 121.44(19) . . ?
N2 C2 C00A 120.90(19) . . ?
C009 C2 K1 80.86(12) . . ?
C00A C2 K1 76.14(11) . . ?
C00A C2 C009 117.62(19) . . ?
K1 C008 H008 113.7 . . ?
C00A C008 K1 78.66(12) . . ?
C00A C008 H008 119.0 . . ?
C00G C008 K1 78.84(13) . . ?
C00G C008 H008 119.0 . . ?
C00G C008 C00A 122.0(2) . . ?
C2 C009 K1 74.33(11) . . ?
C2 C009 C00N 120.06(19) . . ?
C00D C009 K1 76.36(12) . . ?
C00D C009 C2 120.0(2) . . ?
C00D C009 C00N 119.93(19) . . ?
C00N C009 K1 122.29(14) . . ?
C2 C00A K1 78.57(11) . . ?
C2 C00A C00H 120.62(19) . . ?
C008 C00A K1 76.41(12) . . ?
C008 C00A C2 119.79(19) . . ?
C008 C00A C00H 119.53(19) . . ?
C00H C00A K1 113.21(13) . . ?
C1 C00B K1 71.71(12) . . ?
C1 C00B C00F 119.81(19) . . ?
C00E C00B K1 80.63(13) . . ?
C00E C00B C1 119.9(2) . . ?
C00E C00B C00F 120.3(2) . . ?
C00F C00B K1 118.04(13) . . ?
N1 C1 K1 108.25(12) . . ?
N1 C1 C00B 121.14(19) . . ?
N1 C1 C00K 120.87(19) . . ?
C00B C1 K1 84.53(12) . . ?
C00B C1 C00K 118.0(2) . . ?
C00K C1 K1 76.62(12) . . ?
K1 C00D H00D 117.0 . . ?
C009 C00D K1 79.61(13) . . ?
C009 C00D H00D 119.1 . . ?
C00G C00D K1 74.87(13) . . ?
C00G C00D C009 121.8(2) . . ?
C00G C00D H00D 119.1 . . ?
C00B C00E H00E 119.3 . . ?
C00M C00E C00B 121.3(2) . . ?
C00M C00E H00E 119.3 . . ?
C00B C00F H00F 107.2 . . ?
C00B C00F C00P 111.12(18) . . ?
C00B C00F C00T 112.72(19) . . ?
C00P C00F H00F 107.2 . . ?
C00P C00F C00T 110.95(19) . . ?
C00T C00F H00F 107.2 . . ?
K1 C00G H00G 112.8 . . ?
C008 C00G K1 76.45(13) . . ?
C008 C00G C00D 118.6(2) . . ?
C008 C00G H00G 120.7 . . ?
C00D C00G K1 80.72(13) . . ?
C00D C00G H00G 120.7 . . ?
C00A C00H H00H 107.8 . . ?
C00A C00H C00R 110.30(19) . . ?
C00A C00H C00S 112.71(19) . . ?
C00R C00H H00H 107.8 . . ?
C00R C00H C00S 110.4(2) . . ?
C00S C00H H00H 107.8 . . ?
C00K C00I H00I 107.9 . . ?
C00K C00I C013 109.42(19) . . ?
C00K C00I C015 114.1(2) . . ?
C013 C00I H00I 107.9 . . ?
C015 C00I H00I 107.9 . . ?
C015 C00I C013 109.3(2) . . ?
K1 C00J H00A 76(3) 6_565 . ?
K1 C00J H00B 59(3) 6_565 . ?
K1 C00J H00C 68(3) 6_565 . ?
Si1 C00J K1 167.01(13) . 6_565 ?
Si1 C00J H00A 114(3) . . ?
Si1 C00J H00B 109(3) . . ?
Si1 C00J H00C 113(3) . . ?
H00A C00J H00B 106(4) . . ?
H00A C00J H00C 113(4) . . ?
H00B C00J H00C 101(4) . . ?
C1 C00K K1 78.72(12) . . ?
C1 C00K C00I 119.5(2) . . ?
C00I C00K K1 115.16(14) . . ?
C00O C00K K1 79.98(14) . . ?
C00O C00K C1 119.6(2) . . ?
C00O C00K C00I 120.8(2) . . ?
C00U C00L C010 118.0(2) . . ?
C00U C00L C014 121.1(2) . . ?
C010 C00L C014 120.8(2) . . ?
K1 C00M H00M 114.6 . . ?
C00E C00M K1 81.77(14) . . ?
C00E C00M H00M 120.4 . . ?
C00O C00M K1 73.85(14) . . ?
C00O C00M C00E 119.2(2) . . ?
C00O C00M H00M 120.4 . . ?
C009 C00N H00N 108.1 . . ?
C009 C00N C00Q 113.88(19) . . ?
C009 C00N C00Y 109.09(19) . . ?
C00Q C00N H00N 108.1 . . ?
C00Q C00N C00Y 109.39(19) . . ?
C00Y C00N H00N 108.1 . . ?
K1 C00O H00O 111.9 . . ?
C00K C00O K1 76.04(13) . . ?
C00K C00O H00O 119.1 . . ?
C00M C00O K1 83.07(15) . . ?
C00M C00O C00K 121.8(2) . . ?
C00M C00O H00O 119.1 . . ?
C00F C00P H00J 109.5 . . ?
C00F C00P H00K 109.5 . . ?
C00F C00P H00L 109.5 . . ?
H00J C00P H00K 109.5 . . ?
H00J C00P H00L 109.5 . . ?
H00K C00P H00L 109.5 . . ?
C00N C00Q H00P 109.5 . . ?
C00N C00Q H00Q 109.5 . . ?
C00N C00Q H00R 109.5 . . ?
H00P C00Q H00Q 109.5 . . ?
H00P C00Q H00R 109.5 . . ?
H00Q C00Q H00R 109.5 . . ?
C00H C00R H00S 109.5 . . ?
C00H C00R H00T 109.5 . . ?
C00H C00R H00U 109.5 . . ?
H00S C00R H00T 109.5 . . ?
H00S C00R H00U 109.5 . . ?
H00T C00R H00U 109.5 . . ?
C00H C00S H00V 109.5 . . ?
C00H C00S H00W 109.5 . . ?
C00H C00S H00X 109.5 . . ?
H00V C00S H00W 109.5 . . ?
H00V C00S H00X 109.5 . . ?
H00W C00S H00X 109.5 . . ?
C00F C00T H00Y 109.5 . . ?
C00F C00T H 109.5 . . ?
C00F C00T HA 109.5 . . ?
H00Y C00T H 109.5 . . ?
H00Y C00T HA 109.5 . . ?
H C00T HA 109.5 . . ?
C00L C00U H00Z 119.3 . . ?
C00L C00U C00W 121.3(2) . . ?
C00W C00U H00Z 119.3 . . ?
Si2 C00V H00 109.5 . . ?
Si2 C00V HB 109.5 . . ?
Si2 C00V HC 109.5 . . ?
H00 C00V HB 109.5 . . ?
H00 C00V HC 109.5 . . ?
HB C00V HC 109.5 . . ?
K1 C00W H0AA 98.2 . . ?
C00U C00W K1 94.26(16) . . ?
C00U C00W H0AA 120.0 . . ?
C012 C00W K1 77.47(16) . . ?
C012 C00W C00U 119.9(3) . . ?
C012 C00W H0AA 120.0 . . ?
Si2 C00X H1AA 109.5 . . ?
Si2 C00X HD 109.5 . . ?
Si2 C00X HE 109.5 . . ?
H1AA C00X HD 109.5 . . ?
H1AA C00X HE 109.5 . . ?
HD C00X HE 109.5 . . ?
C00N C00Y H2AA 109.5 . . ?
C00N C00Y HF 109.5 . . ?
C00N C00Y HG 109.5 . . ?
H2AA C00Y HF 109.5 . . ?
H2AA C00Y HG 109.5 . . ?
HF C00Y HG 109.5 . . ?
Si2 C00Z H3AA 109.5 . . ?
Si2 C00Z HH 109.5 . . ?
Si2 C00Z HI 109.5 . . ?
H3AA C00Z HH 109.5 . . ?
H3AA C00Z HI 109.5 . . ?
HH C00Z HI 109.5 . . ?
C00L C010 H010 119.5 . . ?
C011 C010 C00L 121.1(3) . . ?
C011 C010 H010 119.5 . . ?
C010 C011 H011 119.8 . . ?
C010 C011 C012 120.4(3) . . ?
C012 C011 H011 119.8 . . ?
K1 C012 H012 98.1 . . ?
C00W C012 K1 78.46(16) . . ?
C00W C012 C011 119.2(3) . . ?
C00W C012 H012 120.4 . . ?
C011 C012 K1 93.31(17) . . ?
C011 C012 H012 120.4 . . ?
C00I C013 H01A 109.5 . . ?
C00I C013 H01B 109.5 . . ?
C00I C013 H01C 109.5 . . ?
H01A C013 H01B 109.5 . . ?
H01A C013 H01C 109.5 . . ?
H01B C013 H01C 109.5 . . ?
C00L C014 H01D 109.5 . . ?
C00L C014 H01E 109.5 . . ?
C00L C014 H01F 109.5 . . ?
H01D C014 H01E 109.5 . . ?
H01D C014 H01F 109.5 . . ?
H01E C014 H01F 109.5 . . ?
C00I C015 H01G 109.5 . . ?
C00I C015 H01H 109.5 . . ?
C00I C015 H01I 109.5 . . ?
H01G C015 H01H 109.5 . . ?
H01G C015 H01I 109.5 . . ?
H01H C015 H01I 109.5 . . ?
Si1 C016 H01J 109.5 . . ?
Si1 C016 H01K 109.5 . . ?
Si1 C016 H01L 109.5 . . ?
H01J C016 H01K 109.5 . . ?
H01J C016 H01L 109.5 . . ?
H01K C016 H01L 109.5 . . ?
Si1 C017 H01M 109.5 . . ?
Si1 C017 H01N 109.5 . . ?
Si1 C017 H01O 109.5 . . ?
H01M C017 H01N 109.5 . . ?
H01M C017 H01O 109.5 . . ?
H01N C017 H01O 109.5 . . ?

loop_
_geom_bond_atom_site_label_1
_geom_bond_atom_site_label_2
_geom_bond_distance
_geom_bond_site_symmetry_2
_geom_bond_publ_flag
Co1 K1 3.5652(6) . ?
Co1 N1 1.8787(17) . ?
Co1 N2 1.8783(17) . ?
K1 C2 3.273(2) . ?
K1 C008 3.214(2) . ?
K1 C009 3.357(2) . ?
K1 C00A 3.242(2) . ?
K1 C1 3.354(2) . ?
K1 C00D 3.316(2) . ?
K1 C00G 3.244(2) . ?
K1 C00K 3.328(2) . ?
K1 C00M 3.489(2) . ?
K1 C00O 3.377(2) . ?
K1 C00W 3.319(3) . ?
K1 C012 3.307(3) . ?
Si2 N2 1.7101(18) . ?
Si2 C00V 1.883(2) . ?
Si2 C00X 1.877(3) . ?
Si2 C00Z 1.871(3) . ?
Si1 N1 1.7051(19) . ?
Si1 C00J 1.890(2) . ?
Si1 C016 1.871(3) . ?
Si1 C017 1.875(3) . ?
N1 C1 1.405(3) . ?
N2 C2 1.408(3) . ?
C2 C009 1.427(3) . ?
C2 C00A 1.427(3) . ?
C008 H008 0.9500 . ?
C008 C00A 1.393(3) . ?
C008 C00G 1.382(3) . ?
C009 C00D 1.390(3) . ?
C009 C00N 1.516(3) . ?
C00A C00H 1.514(3) . ?
C00B C1 1.424(3) . ?
C00B C00E 1.395(3) . ?
C00B C00F 1.513(3) . ?
C1 C00K 1.427(3) . ?
C00D H00D 0.9500 . ?
C00D C00G 1.389(3) . ?
C00E H00E 0.9500 . ?
C00E C00M 1.388(3) . ?
C00F H00F 1.0000 . ?
C00F C00P 1.525(3) . ?
C00F C00T 1.527(3) . ?
C00G H00G 0.9500 . ?
C00H H00H 1.0000 . ?
C00H C00R 1.524(3) . ?
C00H C00S 1.526(3) . ?
C00I H00I 1.0000 . ?
C00I C00K 1.520(3) . ?
C00I C013 1.536(3) . ?
C00I C015 1.528(3) . ?
C00J H00A 0.88(4) . ?
C00J H00B 0.89(5) . ?
C00J H00C 0.88(5) . ?
C00K C00O 1.393(3) . ?
C00L C00U 1.386(4) . ?
C00L C010 1.391(4) . ?
C00L C014 1.502(4) . ?
C00M H00M 0.9500 . ?
C00M C00O 1.378(4) . ?
C00N H00N 1.0000 . ?
C00N C00Q 1.528(3) . ?
C00N C00Y 1.540(3) . ?
C00O H00O 0.9500 . ?
C00P H00J 0.9800 . ?
C00P H00K 0.9800 . ?
C00P H00L 0.9800 . ?
C00Q H00P 0.9800 . ?
C00Q H00Q 0.9800 . ?
C00Q H00R 0.9800 . ?
C00R H00S 0.9800 . ?
C00R H00T 0.9800 . ?
C00R H00U 0.9800 . ?
C00S H00V 0.9800 . ?
C00S H00W 0.9800 . ?
C00S H00X 0.9800 . ?
C00T H00Y 0.9800 . ?
C00T H 0.9800 . ?
C00T HA 0.9800 . ?
C00U H00Z 0.9500 . ?
C00U C00W 1.392(4) . ?
C00V H00 0.9800 . ?
C00V HB 0.9800 . ?
C00V HC 0.9800 . ?
C00W H0AA 0.9500 . ?
C00W C012 1.382(4) . ?
C00X H1AA 0.9800 . ?
C00X HD 0.9800 . ?
C00X HE 0.9800 . ?
C00Y H2AA 0.9800 . ?
C00Y HF 0.9800 . ?
C00Y HG 0.9800 . ?
C00Z H3AA 0.9800 . ?
C00Z HH 0.9800 . ?
C00Z HI 0.9800 . ?
C010 H010 0.9500 . ?
C010 C011 1.379(4) . ?
C011 H011 0.9500 . ?
C011 C012 1.391(4) . ?
C012 H012 0.9500 . ?
C013 H01A 0.9800 . ?
C013 H01B 0.9800 . ?
C013 H01C 0.9800 . ?
C014 H01D 0.9800 . ?
C014 H01E 0.9800 . ?
C014 H01F 0.9800 . ?
C015 H01G 0.9800 . ?
C015 H01H 0.9800 . ?
C015 H01I 0.9800 . ?
C016 H01J 0.9800 . ?
C016 H01K 0.9800 . ?
C016 H01L 0.9800 . ?
C017 H01M 0.9800 . ?
C017 H01N 0.9800 . ?
C017 H01O 0.9800 . ?
